data_4025751
loop_
_publ_author_name
'Anatolii P. Marchenko'
'Heorgii N. Koidan'
'Anastasiya N. Huryeva'
'Evgeniy V. Zarudnitskii'
'Aleksandr A. Yurchenko'
'Aleksandr N. Kostyuk'

_publ_section_title
;
 N-Phosphorylated Imidazolium Salts as Precursors to 2- and
 5-Phosphorylated Imidazoles and New Imidazol-2-ylidenes Featuring the
 PNCN Unit
;
_journal_name_full 'Journal of Organic Chemistry'
_journal_page_first 7141
_journal_page_last 7145
_journal_paper_doi 10.1021/jo101177h
_journal_volume 75
_journal_year 2010
_chemical_formula_moiety 'C27 H58 N6 P2'
_chemical_formula_sum 'C27 H58 N6 P2'
_chemical_formula_weight 528.74
_chemical_melting_point 121.0(10)
_chemical_name_systematic
;
1,3-bis[bis[diisopropylamino)phosphino]-1H-imidazol-2-ylidene
;
_space_group_IT_number 13
_symmetry_cell_setting monoclinic
_symmetry_space_group_name_Hall '-P 2yc'
_symmetry_space_group_name_H-M 'P 1 2/c 1'
_atom_sites_solution_hydrogens geom
_atom_sites_solution_primary direct
_atom_sites_solution_secondary difmap
_audit_creation_method SHELXL-97
_cell_angle_alpha 90.00
_cell_angle_beta 110.324(2)
_cell_angle_gamma 90.00
_cell_formula_units_Z 2
_cell_length_a 12.7933(5)
_cell_length_b 7.6796(3)
_cell_length_c 17.9035(7)
_cell_measurement_reflns_used 3982
_cell_measurement_temperature 173(1)
_cell_measurement_theta_max 26.85
_cell_measurement_theta_min 2.43
_cell_volume 1649.47(11)
_computing_cell_refinement 'Bruker SMART'
_computing_data_collection 'Bruker SMART'
_computing_data_reduction 'Bruker SAINT'
_computing_molecular_graphics 'Bruker SHELXTL'
_computing_publication_material 'Bruker SHELXTL'
_computing_structure_refinement 'SHELXL-97 (Sheldrick, 1997)'
_computing_structure_solution 'SHELXS-97 (Sheldrick, 1990)'
_diffrn_ambient_temperature 173(1)
_diffrn_measured_fraction_theta_full 0.997
_diffrn_measured_fraction_theta_max 0.997
_diffrn_measurement_device_type 'CCD area detector'
_diffrn_measurement_method 'phi and omega scans'
_diffrn_radiation_monochromator graphite
_diffrn_radiation_source 'fine-focus sealed tube'
_diffrn_radiation_type MoK\a
_diffrn_radiation_wavelength 0.71073
_diffrn_reflns_av_R_equivalents 0.0602
_diffrn_reflns_av_sigmaI/netI 0.0451
_diffrn_reflns_limit_h_max 16
_diffrn_reflns_limit_h_min -16
_diffrn_reflns_limit_k_max 9
_diffrn_reflns_limit_k_min -9
_diffrn_reflns_limit_l_max 23
_diffrn_reflns_limit_l_min -23
_diffrn_reflns_number 22717
_diffrn_reflns_theta_full 27.29
_diffrn_reflns_theta_max 27.29
_diffrn_reflns_theta_min 1.70
_exptl_absorpt_coefficient_mu 0.156
_exptl_absorpt_correction_T_max 0.9695
_exptl_absorpt_correction_T_min 0.9403
_exptl_absorpt_correction_type multi-scan
_exptl_crystal_colour colourless
_exptl_crystal_density_diffrn 1.065
_exptl_crystal_density_method 'not measured'
_exptl_crystal_description prizm
_exptl_crystal_F_000 584
_exptl_crystal_size_max 0.40
_exptl_crystal_size_mid 0.23
_exptl_crystal_size_min 0.20
_refine_diff_density_max 0.367
_refine_diff_density_min -0.311
_refine_diff_density_rms 0.046
_refine_ls_extinction_method none
_refine_ls_goodness_of_fit_ref 1.033
_refine_ls_hydrogen_treatment constr
_refine_ls_matrix_type full
_refine_ls_number_parameters 167
_refine_ls_number_reflns 3707
_refine_ls_number_restraints 0
_refine_ls_restrained_S_all 1.033
_refine_ls_R_factor_all 0.0704
_refine_ls_R_factor_gt 0.0450
_refine_ls_shift/su_max 0.001
_refine_ls_shift/su_mean 0.000
_refine_ls_structure_factor_coef Fsqd
_refine_ls_weighting_details 'calc w=1/[\s^2^(Fo^2^)+(0.0380P)^2^+0.6853P] where P=(Fo^2^+2Fc^2^)/3'
_refine_ls_weighting_scheme calc
_refine_ls_wR_factor_gt 0.0933
_refine_ls_wR_factor_ref 0.1042
_reflns_number_gt 2731
_reflns_number_total 3707
_reflns_threshold_expression >2sigma(I)
_cod_data_source_file jo101177h_si_001.cif
_cod_data_source_block ca
_cod_depositor_comments
;
The following automatic conversions were performed:

'_chemical_melting_point' value '120-122' was changed to '121.0(10)'
- the average value was taken and precision was estimated.

Automatic conversion script
Id: cif_fix_values 1569 2011-02-09 13:29:24Z adriana 

The following automatic conversions were performed:

'_symmetry_cell_setting' value 'Monoclinic' changed to 'monoclinic'
according to the built-in table from CIF Core dictionary named
'cif_core.dic' version 2.4.1 from 2010-06-29.

Automatic conversion script
Id: cif_fix_values 1646 2011-03-28 12:23:43Z adriana 
;
_cod_original_cell_volume 1649.46(11)
_cod_database_code 4025751

loop_
_symmetry_equiv_pos_as_xyz
'x, y, z'
'-x, y, -z+1/2'
'-x, -y, -z'
'x, -y, z-1/2'

loop_
_atom_site_label
_atom_site_type_symbol
_atom_site_fract_x
_atom_site_fract_y
_atom_site_fract_z
_atom_site_U_iso_or_equiv
_atom_site_adp_type
_atom_site_occupancy
_atom_site_symmetry_multiplicity
_atom_site_calc_flag
_atom_site_refinement_flags
_atom_site_disorder_assembly
_atom_site_disorder_group
C1 C 0.5000 0.2352(3) 0.2500 0.0227(5) Uani 1 2 d S . .
C2 C 0.55187(15) -0.0494(2) 0.27627(12) 0.0341(5) Uani 1 1 d . . .
H2 H 0.5948 -0.1469 0.2980 0.041 Uiso 1 1 calc R . .
C3 C 0.73056(15) 0.3536(2) 0.23234(10) 0.0299(4) Uani 1 1 d . . .
H3 H 0.6571 0.3886 0.2328 0.036 Uiso 1 1 calc R . .
C4 C 0.79492(19) 0.5210(3) 0.23260(14) 0.0504(6) Uani 1 1 d . . .
H4A H 0.8057 0.5837 0.2811 0.076 Uiso 1 1 calc R . .
H4B H 0.7535 0.5918 0.1880 0.076 Uiso 1 1 calc R . .
H4C H 0.8661 0.4928 0.2289 0.076 Uiso 1 1 calc R . .
C5 C 0.71041(18) 0.2488(3) 0.15637(11) 0.0431(5) Uani 1 1 d . . .
H5A H 0.7804 0.2084 0.1544 0.065 Uiso 1 1 calc R . .
H5B H 0.6746 0.3212 0.1109 0.065 Uiso 1 1 calc R . .
H5C H 0.6636 0.1508 0.1559 0.065 Uiso 1 1 calc R . .
C6 C 0.89582(14) 0.1790(3) 0.31679(12) 0.0365(5) Uani 1 1 d . . .
H6 H 0.9189 0.2272 0.2743 0.044 Uiso 1 1 calc R . .
C7 C 0.89893(19) -0.0180(3) 0.30992(16) 0.0561(7) Uani 1 1 d . . .
H7A H 0.8828 -0.0705 0.3534 0.084 Uiso 1 1 calc R . .
H7B H 0.9717 -0.0536 0.3116 0.084 Uiso 1 1 calc R . .
H7C H 0.8443 -0.0544 0.2604 0.084 Uiso 1 1 calc R . .
C8 C 0.97955(17) 0.2419(4) 0.39508(15) 0.0619(7) Uani 1 1 d . . .
H8A H 0.9790 0.3669 0.3965 0.093 Uiso 1 1 calc R . .
H8B H 1.0527 0.2020 0.3998 0.093 Uiso 1 1 calc R . .
H8C H 0.9600 0.1967 0.4385 0.093 Uiso 1 1 calc R . .
C9 C 0.70532(16) 0.2726(3) 0.50225(10) 0.0313(4) Uani 1 1 d . . .
H9 H 0.6920 0.3782 0.5283 0.038 Uiso 1 1 calc R . .
C10 C 0.61533(19) 0.1423(3) 0.50196(13) 0.0472(6) Uani 1 1 d . . .
H10A H 0.5437 0.1863 0.4696 0.071 Uiso 1 1 calc R . .
H10B H 0.6167 0.1254 0.5554 0.071 Uiso 1 1 calc R . .
H10C H 0.6289 0.0333 0.4807 0.071 Uiso 1 1 calc R . .
C11 C 0.82107(19) 0.2074(3) 0.55205(12) 0.0513(6) Uani 1 1 d . . .
H11A H 0.8369 0.1021 0.5291 0.077 Uiso 1 1 calc R . .
H11B H 0.8237 0.1847 0.6054 0.077 Uiso 1 1 calc R . .
H11C H 0.8755 0.2942 0.5530 0.077 Uiso 1 1 calc R . .
C12 C 0.66755(14) 0.5063(2) 0.39758(10) 0.0251(4) Uani 1 1 d . . .
H12 H 0.6588 0.5172 0.3412 0.030 Uiso 1 1 calc R . .
C13 C 0.55647(15) 0.5575(3) 0.40539(11) 0.0331(4) Uani 1 1 d . . .
H13A H 0.4995 0.4779 0.3753 0.050 Uiso 1 1 calc R . .
H13B H 0.5370 0.6734 0.3854 0.050 Uiso 1 1 calc R . .
H13C H 0.5630 0.5533 0.4604 0.050 Uiso 1 1 calc R . .
C14 C 0.76109(16) 0.6295(3) 0.44399(12) 0.0364(5) Uani 1 1 d . . .
H14A H 0.7719 0.6224 0.4997 0.055 Uiso 1 1 calc R . .
H14B H 0.7416 0.7466 0.4257 0.055 Uiso 1 1 calc R . .
H14C H 0.8287 0.5969 0.4358 0.055 Uiso 1 1 calc R . .
N1 N 0.58375(11) 0.12356(18) 0.29252(8) 0.0211(3) Uani 1 1 d . . .
N2 N 0.78232(11) 0.24783(19) 0.30421(8) 0.0260(3) Uani 1 1 d . . .
N3 N 0.69823(11) 0.32377(18) 0.42073(8) 0.0237(3) Uani 1 1 d . . .
P1 P 0.71821(3) 0.16484(6) 0.36363(3) 0.02200(13) Uani 1 1 d . . .

loop_
_atom_site_aniso_label
_atom_site_aniso_U_11
_atom_site_aniso_U_22
_atom_site_aniso_U_33
_atom_site_aniso_U_23
_atom_site_aniso_U_13
_atom_site_aniso_U_12
C1 0.0210(11) 0.0228(13) 0.0244(12) 0.000 0.0078(10) 0.000
C2 0.0331(10) 0.0195(10) 0.0423(11) 0.0020(8) 0.0038(8) 0.0026(8)
C3 0.0287(9) 0.0357(11) 0.0277(9) 0.0039(8) 0.0130(7) -0.0015(8)
C4 0.0547(14) 0.0472(14) 0.0534(14) 0.0117(11) 0.0239(11) -0.0118(11)
C5 0.0426(12) 0.0612(15) 0.0276(10) -0.0006(10) 0.0146(9) 0.0041(11)
C6 0.0205(9) 0.0562(13) 0.0351(10) -0.0009(10) 0.0125(8) 0.0019(9)
C7 0.0451(13) 0.0611(16) 0.0676(16) -0.0033(13) 0.0266(12) 0.0208(12)
C8 0.0233(10) 0.095(2) 0.0585(15) -0.0109(15) 0.0031(10) -0.0027(12)
C9 0.0417(11) 0.0334(11) 0.0206(9) 0.0045(8) 0.0130(8) 0.0093(9)
C10 0.0642(14) 0.0448(13) 0.0440(12) 0.0119(10) 0.0334(11) 0.0044(11)
C11 0.0555(14) 0.0668(16) 0.0246(10) 0.0063(10) 0.0049(10) 0.0211(12)
C12 0.0308(9) 0.0221(9) 0.0228(9) 0.0018(7) 0.0100(7) 0.0007(7)
C13 0.0354(10) 0.0299(10) 0.0349(10) 0.0009(8) 0.0134(8) 0.0051(8)
C14 0.0373(10) 0.0294(11) 0.0409(11) -0.0032(9) 0.0115(9) -0.0045(8)
N1 0.0207(7) 0.0205(8) 0.0224(7) 0.0006(6) 0.0079(6) 0.0001(6)
N2 0.0201(7) 0.0331(9) 0.0264(8) 0.0029(7) 0.0103(6) 0.0013(6)
N3 0.0301(7) 0.0229(8) 0.0188(7) 0.0019(6) 0.0093(6) 0.0022(6)
P1 0.0205(2) 0.0225(2) 0.0225(2) 0.00100(19) 0.00678(16) 0.00176(19)

loop_
_atom_type_symbol
_atom_type_description
_atom_type_scat_dispersion_real
_atom_type_scat_dispersion_imag
_atom_type_scat_source
C C 0.0033 0.0016 'International Tables Vol C Tables 4.2.6.8 and 6.1.1.4'
H H 0.0000 0.0000 'International Tables Vol C Tables 4.2.6.8 and 6.1.1.4'
N N 0.0061 0.0033 'International Tables Vol C Tables 4.2.6.8 and 6.1.1.4'
P P 0.1023 0.0942 'International Tables Vol C Tables 4.2.6.8 and 6.1.1.4'

loop_
_geom_angle_atom_site_label_1
_geom_angle_atom_site_label_2
_geom_angle_atom_site_label_3
_geom_angle
_geom_angle_site_symmetry_1
_geom_angle_site_symmetry_3
_geom_angle_publ_flag
N1 C1 N1 102.96(19) 2_655 . ?
C2 C2 N1 107.17(9) 2_655 . ?
C2 C2 H2 126.4 2_655 . ?
N1 C2 H2 126.4 . . ?
N2 C3 C5 112.00(16) . . ?
N2 C3 C4 112.60(16) . . ?
C5 C3 C4 111.82(17) . . ?
N2 C3 H3 106.7 . . ?
C5 C3 H3 106.7 . . ?
C4 C3 H3 106.7 . . ?
C3 C4 H4A 109.5 . . ?
C3 C4 H4B 109.5 . . ?
H4A C4 H4B 109.5 . . ?
C3 C4 H4C 109.5 . . ?
H4A C4 H4C 109.5 . . ?
H4B C4 H4C 109.5 . . ?
C3 C5 H5A 109.5 . . ?
C3 C5 H5B 109.5 . . ?
H5A C5 H5B 109.5 . . ?
C3 C5 H5C 109.5 . . ?
H5A C5 H5C 109.5 . . ?
H5B C5 H5C 109.5 . . ?
N2 C6 C8 111.44(17) . . ?
N2 C6 C7 113.17(16) . . ?
C8 C6 C7 111.2(2) . . ?
N2 C6 H6 106.9 . . ?
C8 C6 H6 106.9 . . ?
C7 C6 H6 106.9 . . ?
C6 C7 H7A 109.5 . . ?
C6 C7 H7B 109.5 . . ?
H7A C7 H7B 109.5 . . ?
C6 C7 H7C 109.5 . . ?
H7A C7 H7C 109.5 . . ?
H7B C7 H7C 109.5 . . ?
C6 C8 H8A 109.5 . . ?
C6 C8 H8B 109.5 . . ?
H8A C8 H8B 109.5 . . ?
C6 C8 H8C 109.5 . . ?
H8A C8 H8C 109.5 . . ?
H8B C8 H8C 109.5 . . ?
N3 C9 C11 112.19(15) . . ?
N3 C9 C10 112.50(15) . . ?
C11 C9 C10 111.46(18) . . ?
N3 C9 H9 106.7 . . ?
C11 C9 H9 106.7 . . ?
C10 C9 H9 106.7 . . ?
C9 C10 H10A 109.5 . . ?
C9 C10 H10B 109.5 . . ?
H10A C10 H10B 109.5 . . ?
C9 C10 H10C 109.5 . . ?
H10A C10 H10C 109.5 . . ?
H10B C10 H10C 109.5 . . ?
C9 C11 H11A 109.5 . . ?
C9 C11 H11B 109.5 . . ?
H11A C11 H11B 109.5 . . ?
C9 C11 H11C 109.5 . . ?
H11A C11 H11C 109.5 . . ?
H11B C11 H11C 109.5 . . ?
N3 C12 C14 110.75(14) . . ?
N3 C12 C13 112.60(14) . . ?
C14 C12 C13 111.67(15) . . ?
N3 C12 H12 107.2 . . ?
C14 C12 H12 107.2 . . ?
C13 C12 H12 107.2 . . ?
C12 C13 H13A 109.5 . . ?
C12 C13 H13B 109.5 . . ?
H13A C13 H13B 109.5 . . ?
C12 C13 H13C 109.5 . . ?
H13A C13 H13C 109.5 . . ?
H13B C13 H13C 109.5 . . ?
C12 C14 H14A 109.5 . . ?
C12 C14 H14B 109.5 . . ?
H14A C14 H14B 109.5 . . ?
C12 C14 H14C 109.5 . . ?
H14A C14 H14C 109.5 . . ?
H14B C14 H14C 109.5 . . ?
C1 N1 C2 111.35(14) . . ?
C1 N1 P1 131.18(12) . . ?
C2 N1 P1 117.44(11) . . ?
C3 N2 C6 116.63(14) . . ?
C3 N2 P1 126.42(11) . . ?
C6 N2 P1 115.81(12) . . ?
C12 N3 C9 116.58(14) . . ?
C12 N3 P1 127.26(11) . . ?
C9 N3 P1 116.04(12) . . ?
N3 P1 N2 108.86(7) . . ?
N3 P1 N1 104.68(7) . . ?
N2 P1 N1 100.26(7) . . ?

loop_
_geom_bond_atom_site_label_1
_geom_bond_atom_site_label_2
_geom_bond_distance
_geom_bond_site_symmetry_2
_geom_bond_publ_flag
C1 N1 1.3770(19) 2_655 ?
C1 N1 1.3770(19) . ?
C2 C2 1.334(3) 2_655 ?
C2 N1 1.390(2) . ?
C2 H2 0.9300 . ?
C3 N2 1.470(2) . ?
C3 C5 1.523(3) . ?
C3 C4 1.526(3) . ?
C3 H3 0.9800 . ?
C4 H4A 0.9600 . ?
C4 H4B 0.9600 . ?
C4 H4C 0.9600 . ?
C5 H5A 0.9600 . ?
C5 H5B 0.9600 . ?
C5 H5C 0.9600 . ?
C6 N2 1.487(2) . ?
C6 C8 1.517(3) . ?
C6 C7 1.519(3) . ?
C6 H6 0.9800 . ?
C7 H7A 0.9600 . ?
C7 H7B 0.9600 . ?
C7 H7C 0.9600 . ?
C8 H8A 0.9600 . ?
C8 H8B 0.9600 . ?
C8 H8C 0.9600 . ?
C9 N3 1.484(2) . ?
C9 C11 1.524(3) . ?
C9 C10 1.524(3) . ?
C9 H9 0.9800 . ?
C10 H10A 0.9600 . ?
C10 H10B 0.9600 . ?
C10 H10C 0.9600 . ?
C11 H11A 0.9600 . ?
C11 H11B 0.9600 . ?
C11 H11C 0.9600 . ?
C12 N3 1.475(2) . ?
C12 C14 1.525(2) . ?
C12 C13 1.527(2) . ?
C12 H12 0.9800 . ?
C13 H13A 0.9600 . ?
C13 H13B 0.9600 . ?
C13 H13C 0.9600 . ?
C14 H14A 0.9600 . ?
C14 H14B 0.9600 . ?
C14 H14C 0.9600 . ?
N1 P1 1.7774(14) . ?
N2 P1 1.6784(15) . ?
N3 P1 1.6677(14) . ?

loop_
_geom_torsion_atom_site_label_1
_geom_torsion_atom_site_label_2
_geom_torsion_atom_site_label_3
_geom_torsion_atom_site_label_4
_geom_torsion
_geom_torsion_site_symmetry_1
_geom_torsion_site_symmetry_2
_geom_torsion_site_symmetry_3
_geom_torsion_site_symmetry_4
_geom_torsion_publ_flag
N1 C1 N1 C2 0.05(10) 2_655 . . . ?
N1 C1 N1 P1 -177.96(15) 2_655 . . . ?
C2 C2 N1 C1 -0.1(3) 2_655 . . . ?
C2 C2 N1 P1 178.18(18) 2_655 . . . ?
C5 C3 N2 C6 63.7(2) . . . . ?
C4 C3 N2 C6 -63.3(2) . . . . ?
C5 C3 N2 P1 -103.53(17) . . . . ?
C4 C3 N2 P1 129.44(16) . . . . ?
C8 C6 N2 C3 120.9(2) . . . . ?
C7 C6 N2 C3 -112.9(2) . . . . ?
C8 C6 N2 P1 -70.5(2) . . . . ?
C7 C6 N2 P1 55.8(2) . . . . ?
C14 C12 N3 C9 69.10(19) . . . . ?
C13 C12 N3 C9 -56.73(19) . . . . ?
C14 C12 N3 P1 -115.04(15) . . . . ?
C13 C12 N3 P1 119.12(15) . . . . ?
C11 C9 N3 C12 -120.25(18) . . . . ?
C10 C9 N3 C12 113.11(17) . . . . ?
C11 C9 N3 P1 63.42(19) . . . . ?
C10 C9 N3 P1 -63.22(18) . . . . ?
C12 N3 P1 N2 37.99(15) . . . . ?
C9 N3 P1 N2 -146.13(12) . . . . ?
C12 N3 P1 N1 -68.51(14) . . . . ?
C9 N3 P1 N1 107.37(12) . . . . ?
C3 N2 P1 N3 -76.47(16) . . . . ?
C6 N2 P1 N3 116.19(13) . . . . ?
C3 N2 P1 N1 33.04(16) . . . . ?
C6 N2 P1 N1 -134.30(13) . . . . ?
C1 N1 P1 N3 42.21(13) . . . . ?
C2 N1 P1 N3 -135.70(14) . . . . ?
C1 N1 P1 N2 -70.56(13) . . . . ?
C2 N1 P1 N2 111.53(14) . . . . ?
